data_1573376
loop_
_publ_author_name
'Michelini, Lorenzo'
'Slaney, Tanya'
'Virk, Seerat'
'Rafic, Estefan\'ia'
'Qie, Li'
'Corejova, Klara'
'Lepage, Mathieu L.'
'Musolino, Stefania F.'
'Oliver, Allen Grayson'
'Etchenique, Roberto'
'Hong, W. David'
'DiLabio, Gino'
'Wulff, Jeremy E.'

_publ_section_title
;
 A diazirine&#x2019;s central carbon is sp2-hybridized, facilitating
 conjugation to dye molecules
;
_journal_name_full 'Chemical Science'
_journal_paper_doi 10.1039/D4SC06427E
_journal_year 2024
_chemical_absolute_configuration ad
_chemical_formula_moiety 'C9 H7 F6 N5'
_chemical_formula_sum 'C9 H7 F6 N5'
_chemical_formula_weight 299.20
_space_group_crystal_system orthorhombic
_space_group_IT_number 33
_space_group_name_Hall 'P 2c -2n'
_space_group_name_H-M_alt 'P n a 21'
_atom_sites_solution_hydrogens difmap
_atom_sites_solution_primary dual
_atom_sites_solution_secondary difmap
_audit_creation_method SHELXL-2018/3
_audit_update_record
;
2024-07-11 deposited with the CCDC.	2024-11-26 downloaded from the CCDC.
;
_cell_angle_alpha 90
_cell_angle_beta 90
_cell_angle_gamma 90
_cell_formula_units_Z 4
_cell_length_a 10.0705(7)
_cell_length_b 18.6804(12)
_cell_length_c 5.7580(4)
_cell_measurement_reflns_used 9871
_cell_measurement_temperature 120(2)
_cell_measurement_theta_max 72.54
_cell_measurement_theta_min 4.73
_cell_volume 1083.20(13)
_computing_cell_refinement 'Bruker SAINT (Bruker, 2015)'
_computing_data_collection 'Bruker APEX-3 (Bruker, 2015)'
_computing_data_reduction 'Bruker SAINT (Bruker, 2015)'
_computing_molecular_graphics 'Bruker XP (Bruker, 2015)'
_computing_publication_material 'CIFTAB (Sheldrick, 2008)'
_computing_structure_refinement 'SHELXL-2018/3 (Sheldrick, 2015)'
_computing_structure_solution 'SHELXT-2014/5 (Sheldrick, 2015)'
_diffrn_ambient_temperature 120(2)
_diffrn_detector_area_resol_mean 8.33
_diffrn_measured_fraction_theta_full 1.000
_diffrn_measured_fraction_theta_max 0.999
_diffrn_measurement_device_type 'Bruker APEX-II'
_diffrn_measurement_method 'combination of \w and \f-scans '
_diffrn_radiation_type CuK\a
_diffrn_radiation_wavelength 1.54184
_diffrn_reflns_av_R_equivalents 0.0356
_diffrn_reflns_av_unetI/netI 0.0204
_diffrn_reflns_Laue_measured_fraction_full 1.000
_diffrn_reflns_Laue_measured_fraction_max 0.999
_diffrn_reflns_limit_h_max 12
_diffrn_reflns_limit_h_min -12
_diffrn_reflns_limit_k_max 22
_diffrn_reflns_limit_k_min -23
_diffrn_reflns_limit_l_max 7
_diffrn_reflns_limit_l_min -7
_diffrn_reflns_number 18518
_diffrn_reflns_point_group_measured_fraction_full 0.999
_diffrn_reflns_point_group_measured_fraction_max 0.997
_diffrn_reflns_theta_full 67.679
_diffrn_reflns_theta_max 72.604
_diffrn_reflns_theta_min 4.734
_diffrn_source 'Incoatec micro-focus'
_exptl_absorpt_coefficient_mu 1.723
_exptl_absorpt_correction_T_max 0.8904
_exptl_absorpt_correction_T_min 0.7818
_exptl_absorpt_correction_type numerical
_exptl_absorpt_process_details 'SADABS (Krause et al. 2015)'
_exptl_crystal_colour colorless
_exptl_crystal_density_diffrn 1.835
_exptl_crystal_description block
_exptl_crystal_F_000 600
_exptl_crystal_size_max 0.216
_exptl_crystal_size_mid 0.157
_exptl_crystal_size_min 0.094
_refine_diff_density_max 0.179
_refine_diff_density_min -0.208
_refine_diff_density_rms 0.048
_refine_ls_abs_structure_details
;
 Flack x determined using 950 quotients [(I+)-(I-)]/[(I+)+(I-)]
 (Parsons, Flack and Wagner, Acta Cryst. B69 (2013) 249-259).
;
_refine_ls_abs_structure_Flack 0.07(2)
_refine_ls_extinction_method none
_refine_ls_goodness_of_fit_ref 1.082
_refine_ls_hydrogen_treatment refall
_refine_ls_matrix_type full
_refine_ls_number_parameters 209
_refine_ls_number_reflns 2143
_refine_ls_number_restraints 1
_refine_ls_restrained_S_all 1.082
_refine_ls_R_factor_all 0.0228
_refine_ls_R_factor_gt 0.0227
_refine_ls_shift/su_max 0.000
_refine_ls_shift/su_mean 0.000
_refine_ls_structure_factor_coef Fsqd
_refine_ls_weighting_details 'w=1/[\s^2^(Fo^2^)+(0.0361P)^2^+0.2222P] where P=(Fo^2^+2Fc^2^)/3'
_refine_ls_weighting_scheme calc
_refine_ls_wR_factor_gt 0.0586
_refine_ls_wR_factor_ref 0.0586
_reflns_Friedel_coverage 0.805
_reflns_Friedel_fraction_full 0.998
_reflns_Friedel_fraction_max 0.995
_reflns_number_gt 2142
_reflns_number_total 2143
_reflns_threshold_expression 'I > 2\s(I)'
_cod_data_source_file d4sc06427e2.cif
_cod_data_source_block uvic1812
_cod_database_code 1573376
_shelx_shelxl_version_number 2018/3
_shelx_space_group_comment
;
The symmetry employed for this shelxl refinement is uniquely defined
by the following loop, which should always be used as a source of
symmetry information in preference to the above space-group names.
They are only intended as comments.
;
_shelx_estimated_absorpt_t_min 0.707
_shelx_estimated_absorpt_t_max 0.855
_diffrn_source_monochromator 'MONTEL Multi-layer'

loop_
_space_group_symop_operation_xyz
'x, y, z'
'-x, -y, z+1/2'
'x+1/2, -y+1/2, z'
'-x+1/2, y+1/2, z+1/2'

loop_
_atom_site_label
_atom_site_type_symbol
_atom_site_fract_x
_atom_site_fract_y
_atom_site_fract_z
_atom_site_U_iso_or_equiv
_atom_site_adp_type
_atom_site_occupancy
_atom_site_site_symmetry_order
_atom_site_calc_flag
_atom_site_refinement_flags_posn
_atom_site_refinement_flags_adp
_atom_site_refinement_flags_occupancy
_atom_site_disorder_assembly
_atom_site_disorder_group
N1 N 0.30124(15) 0.48464(8) 0.5443(3) 0.0172(3) Uani 1 1 d . . . . .
N2 N 0.13960(16) 0.67302(8) 0.0536(3) 0.0184(3) Uani 1 1 d . . . . .
H2N H 0.076(2) 0.7024(13) 0.013(5) 0.023(6) Uiso 1 1 d . . . . .
N3 N 0.09085(16) 0.59939(8) -0.0227(3) 0.0196(3) Uani 1 1 d . . . . .
H3N H 0.171(3) 0.5760(14) -0.052(5) 0.026(6) Uiso 1 1 d . . . . .
N4 N 0.49130(15) 0.62836(8) 1.0202(3) 0.0165(3) Uani 1 1 d . . . . .
H4N H 0.575(3) 0.6339(15) 1.057(5) 0.027(6) Uiso 1 1 d . . . . .
N5 N 0.44564(15) 0.70117(8) 0.9342(3) 0.0165(3) Uani 1 1 d . . . . .
H5N H 0.354(3) 0.6989(15) 0.957(6) 0.039(8) Uiso 1 1 d . . . . .
C1 C 0.21023(17) 0.51568(10) 0.4081(3) 0.0159(3) Uani 1 1 d . . . . .
H1 H 0.151(2) 0.4851(12) 0.332(5) 0.016(6) Uiso 1 1 d . . . . .
C2 C 0.20111(17) 0.58980(9) 0.3774(3) 0.0139(3) Uani 1 1 d . . . . .
C3 C 0.28963(17) 0.63392(9) 0.4947(3) 0.0143(3) Uani 1 1 d . . . . .
H3 H 0.283(2) 0.6834(12) 0.475(4) 0.012(5) Uiso 1 1 d . . . . .
C4 C 0.38238(17) 0.60228(9) 0.6401(3) 0.0142(3) Uani 1 1 d . . . . .
C5 C 0.38440(18) 0.52765(9) 0.6576(3) 0.0158(3) Uani 1 1 d . . . . .
H5 H 0.450(2) 0.5051(11) 0.756(4) 0.014(5) Uiso 1 1 d . . . . .
C6 C 0.09727(17) 0.61991(10) 0.2193(3) 0.0145(4) Uani 1 1 d . . . . .
C7 C -0.03922(18) 0.62601(10) 0.3288(3) 0.0182(4) Uani 1 1 d . . . . .
C8 C 0.48219(17) 0.64436(9) 0.7756(3) 0.0141(3) Uani 1 1 d . . . . .
C9 C 0.60943(18) 0.65966(10) 0.6443(4) 0.0169(4) Uani 1 1 d . . . . .
F1 F -0.08334(11) 0.56112(6) 0.3910(2) 0.0238(3) Uani 1 1 d . . . . .
F2 F -0.12874(11) 0.65499(6) 0.1860(2) 0.0263(3) Uani 1 1 d . . . . .
F3 F -0.03628(12) 0.66613(6) 0.5204(2) 0.0271(3) Uani 1 1 d . . . . .
F4 F 0.58718(11) 0.70221(6) 0.4601(2) 0.0238(3) Uani 1 1 d . . . . .
F5 F 0.66271(11) 0.59922(6) 0.5613(2) 0.0228(3) Uani 1 1 d . . . . .
F6 F 0.70132(11) 0.69160(7) 0.7748(2) 0.0247(3) Uani 1 1 d . . . . .

loop_
_atom_site_aniso_label
_atom_site_aniso_U_11
_atom_site_aniso_U_22
_atom_site_aniso_U_33
_atom_site_aniso_U_23
_atom_site_aniso_U_13
_atom_site_aniso_U_12
N1 0.0154(7) 0.0150(6) 0.0212(8) 0.0004(6) -0.0016(6) 0.0002(5)
N2 0.0172(7) 0.0179(7) 0.0201(8) 0.0050(6) 0.0004(6) 0.0000(6)
N3 0.0224(8) 0.0195(8) 0.0169(8) 0.0004(6) -0.0018(6) 0.0005(6)
N4 0.0172(7) 0.0178(7) 0.0146(7) -0.0019(6) -0.0009(6) 0.0029(5)
N5 0.0161(7) 0.0160(7) 0.0174(8) -0.0033(6) 0.0002(6) 0.0017(5)
C1 0.0137(8) 0.0157(8) 0.0183(8) -0.0019(7) -0.0006(7) -0.0007(7)
C2 0.0117(7) 0.0160(8) 0.0139(8) 0.0006(6) 0.0021(6) 0.0012(6)
C3 0.0139(7) 0.0141(7) 0.0149(8) -0.0002(6) 0.0021(6) 0.0004(6)
C4 0.0119(7) 0.0168(8) 0.0138(8) -0.0007(7) 0.0023(7) 0.0004(6)
C5 0.0135(8) 0.0166(8) 0.0174(8) 0.0011(7) 0.0000(7) 0.0014(6)
C6 0.0135(8) 0.0138(7) 0.0162(9) 0.0007(7) -0.0003(7) -0.0010(6)
C7 0.0147(8) 0.0178(9) 0.0223(9) 0.0042(7) -0.0006(7) 0.0019(7)
C8 0.0136(8) 0.0140(8) 0.0148(8) -0.0010(7) 0.0001(7) 0.0016(6)
C9 0.0159(8) 0.0175(8) 0.0171(9) -0.0034(7) 0.0000(7) -0.0015(6)
F1 0.0153(5) 0.0225(5) 0.0337(7) 0.0088(5) 0.0033(5) -0.0025(4)
F2 0.0132(5) 0.0316(6) 0.0342(7) 0.0130(5) -0.0031(5) 0.0023(4)
F3 0.0241(6) 0.0307(6) 0.0266(6) -0.0062(5) 0.0074(5) 0.0035(4)
F4 0.0261(6) 0.0249(5) 0.0205(6) 0.0046(4) 0.0024(5) -0.0034(4)
F5 0.0184(5) 0.0226(5) 0.0273(6) -0.0053(5) 0.0073(5) 0.0030(4)
F6 0.0149(5) 0.0352(6) 0.0241(6) -0.0092(5) 0.0008(5) -0.0080(4)

loop_
_atom_type_symbol
_atom_type_description
_atom_type_scat_dispersion_real
_atom_type_scat_dispersion_imag
_atom_type_scat_source
C C 0.0181 0.0091 'International Tables Vol C Tables 4.2.6.8 and 6.1.1.4'
H H 0.0000 0.0000 'International Tables Vol C Tables 4.2.6.8 and 6.1.1.4'
N N 0.0311 0.0180 'International Tables Vol C Tables 4.2.6.8 and 6.1.1.4'
F F 0.0727 0.0534 'International Tables Vol C Tables 4.2.6.8 and 6.1.1.4'

loop_
_geom_angle_atom_site_label_1
_geom_angle_atom_site_label_2
_geom_angle_atom_site_label_3
_geom_angle
_geom_angle_site_symmetry_1
_geom_angle_site_symmetry_3
_geom_angle_publ_flag
C5 N1 C1 117.16(15) . . ?
C6 N2 N3 58.30(11) . . ?
C6 N2 H2N 112.8(17) . . ?
N3 N2 H2N 104.6(16) . . ?
C6 N3 N2 57.93(11) . . ?
C6 N3 H3N 105.0(18) . . ?
N2 N3 H3N 101.4(16) . . ?
C8 N4 N5 58.45(11) . . ?
C8 N4 H4N 106(2) . . ?
N5 N4 H4N 105.3(18) . . ?
C8 N5 N4 58.15(10) . . ?
C8 N5 H5N 107.9(19) . . ?
N4 N5 H5N 102.2(18) . . ?
N1 C1 C2 123.21(16) . . ?
N1 C1 H1 116.6(14) . . ?
C2 C1 H1 120.1(15) . . ?
C3 C2 C1 118.93(16) . . ?
C3 C2 C6 121.42(16) . . ?
C1 C2 C6 119.65(16) . . ?
C4 C3 C2 118.22(16) . . ?
C4 C3 H3 122.8(14) . . ?
C2 C3 H3 118.9(14) . . ?
C3 C4 C5 118.58(16) . . ?
C3 C4 C8 122.93(15) . . ?
C5 C4 C8 118.47(16) . . ?
N1 C5 C4 123.87(17) . . ?
N1 C5 H5 117.0(13) . . ?
C4 C5 H5 119.1(13) . . ?
N2 C6 N3 63.77(12) . . ?
N2 C6 C2 117.06(15) . . ?
N3 C6 C2 121.19(16) . . ?
N2 C6 C7 119.46(15) . . ?
N3 C6 C7 112.33(15) . . ?
C2 C6 C7 114.10(16) . . ?
F3 C7 F2 107.25(15) . . ?
F3 C7 F1 107.14(16) . . ?
F2 C7 F1 107.91(15) . . ?
F3 C7 C6 111.47(15) . . ?
F2 C7 C6 112.72(16) . . ?
F1 C7 C6 110.10(15) . . ?
N4 C8 N5 63.40(12) . . ?
N4 C8 C4 116.30(15) . . ?
N5 C8 C4 122.92(15) . . ?
N4 C8 C9 118.20(16) . . ?
N5 C8 C9 113.05(15) . . ?
C4 C8 C9 114.03(15) . . ?
F6 C9 F5 107.49(14) . . ?
F6 C9 F4 107.21(14) . . ?
F5 C9 F4 106.52(16) . . ?
F6 C9 C8 112.96(16) . . ?
F5 C9 C8 110.98(15) . . ?
F4 C9 C8 111.37(15) . . ?

loop_
_geom_bond_atom_site_label_1
_geom_bond_atom_site_label_2
_geom_bond_distance
_geom_bond_site_symmetry_2
_geom_bond_publ_flag
N1 C5 1.331(2) . ?
N1 C1 1.339(2) . ?
N2 C6 1.441(2) . ?
N2 N3 1.525(2) . ?
N2 H2N 0.88(3) . ?
N3 C6 1.446(2) . ?
N3 H3N 0.93(3) . ?
N4 C8 1.443(2) . ?
N4 N5 1.519(2) . ?
N4 H4N 0.88(3) . ?
N5 C8 1.448(2) . ?
N5 H5N 0.93(3) . ?
C1 C2 1.399(2) . ?
C1 H1 0.94(3) . ?
C2 C3 1.389(2) . ?
C2 C6 1.497(2) . ?
C3 C4 1.386(3) . ?
C3 H3 0.93(2) . ?
C4 C5 1.398(2) . ?
C4 C8 1.496(2) . ?
C5 H5 0.97(2) . ?
C6 C7 1.517(2) . ?
C7 F3 1.334(2) . ?
C7 F2 1.335(2) . ?
C7 F1 1.340(2) . ?
C8 C9 1.515(2) . ?
C9 F6 1.333(2) . ?
C9 F5 1.338(2) . ?
C9 F4 1.344(2) . ?

loop_
_geom_hbond_atom_site_label_D
_geom_hbond_atom_site_label_H
_geom_hbond_atom_site_label_A
_geom_hbond_distance_DH
_geom_hbond_distance_HA
_geom_hbond_distance_DA
_geom_hbond_angle_DHA
_geom_hbond_site_symmetry_A
_geom_hbond_publ_flag
N2 H2N N5 0.88(3) 2.27(3) 3.132(2) 166(2) 3_464 yes
N4 H4N N1 0.88(3) 2.54(3) 2.973(2) 111(2) 2_665 yes
N4 H4N F6 0.88(3) 2.32(3) 2.805(2) 114(2) . yes
N5 H5N N2 0.93(3) 2.28(3) 3.201(2) 169(3) 1_556 yes

loop_
_geom_torsion_atom_site_label_1
_geom_torsion_atom_site_label_2
_geom_torsion_atom_site_label_3
_geom_torsion_atom_site_label_4
_geom_torsion
_geom_torsion_site_symmetry_1
_geom_torsion_site_symmetry_2
_geom_torsion_site_symmetry_3
_geom_torsion_site_symmetry_4
_geom_torsion_publ_flag
C5 N1 C1 C2 1.3(3) . . . . ?
N1 C1 C2 C3 -0.5(3) . . . . ?
N1 C1 C2 C6 179.22(17) . . . . ?
C1 C2 C3 C4 -0.9(3) . . . . ?
C6 C2 C3 C4 179.40(17) . . . . ?
C2 C3 C4 C5 1.4(3) . . . . ?
C2 C3 C4 C8 -179.79(16) . . . . ?
C1 N1 C5 C4 -0.6(3) . . . . ?
C3 C4 C5 N1 -0.7(3) . . . . ?
C8 C4 C5 N1 -179.55(17) . . . . ?
N3 N2 C6 C2 113.36(18) . . . . ?
N3 N2 C6 C7 -102.02(18) . . . . ?
N2 N3 C6 C2 -107.14(18) . . . . ?
N2 N3 C6 C7 112.97(17) . . . . ?
C3 C2 C6 N2 47.5(2) . . . . ?
C1 C2 C6 N2 -132.28(18) . . . . ?
C3 C2 C6 N3 121.76(19) . . . . ?
C1 C2 C6 N3 -58.0(2) . . . . ?
C3 C2 C6 C7 -99.0(2) . . . . ?
C1 C2 C6 C7 81.2(2) . . . . ?
N2 C6 C7 F3 -88.2(2) . . . . ?
N3 C6 C7 F3 -159.70(15) . . . . ?
C2 C6 C7 F3 57.4(2) . . . . ?
N2 C6 C7 F2 32.5(2) . . . . ?
N3 C6 C7 F2 -39.0(2) . . . . ?
C2 C6 C7 F2 178.12(15) . . . . ?
N2 C6 C7 F1 153.07(16) . . . . ?
N3 C6 C7 F1 81.53(19) . . . . ?
C2 C6 C7 F1 -61.3(2) . . . . ?
N5 N4 C8 C4 -115.50(16) . . . . ?
N5 N4 C8 C9 103.20(17) . . . . ?
N4 N5 C8 C4 105.43(19) . . . . ?
N4 N5 C8 C9 -111.18(17) . . . . ?
C3 C4 C8 N4 129.60(18) . . . . ?
C5 C4 C8 N4 -51.6(2) . . . . ?
C3 C4 C8 N5 55.6(3) . . . . ?
C5 C4 C8 N5 -125.67(19) . . . . ?
C3 C4 C8 C9 -87.5(2) . . . . ?
C5 C4 C8 C9 91.3(2) . . . . ?
N4 C8 C9 F6 -32.3(2) . . . . ?
N5 C8 C9 F6 38.8(2) . . . . ?
C4 C8 C9 F6 -174.40(15) . . . . ?
N4 C8 C9 F5 88.5(2) . . . . ?
N5 C8 C9 F5 159.63(15) . . . . ?
C4 C8 C9 F5 -53.6(2) . . . . ?
N4 C8 C9 F4 -152.98(15) . . . . ?
N5 C8 C9 F4 -81.88(19) . . . . ?
C4 C8 C9 F4 64.88(19) . . . . ?
